data_4514417
loop_
_publ_author_name
'Zhao, Kang'
'Du, Rongrong'
'Wang, Bingyang'
'Liu, Jianhua'
'Xia, Chungu'
'Yang, Lei'

_publ_section_title
;
 RhCl3&#x00B7;3H2O-Catalyzed Regioselective C(sp2)--H Alkoxycarbonylation:
 Efficient Synthesis of Indole- and Pyrrole-2-carboxylic Acid Esters
;
_journal_issue 6
_journal_name_full 'ACS Catalysis'
_journal_page_first 5545
_journal_paper_doi 10.1021/acscatal.9b01193
_journal_volume 9
_journal_year 2019
_chemical_formula_sum 'C18 H15 N3 O2'
_chemical_formula_weight 305.33
_space_group_crystal_system orthorhombic
_space_group_IT_number 61
_space_group_name_Hall '-P 2ac 2ab'
_space_group_name_H-M_alt 'P b c a'
_symmetry_space_group_name_Hall '-P 2ac 2ab'
_symmetry_space_group_name_H-M 'P b c a'
_atom_sites_solution_hydrogens geom
_atom_sites_solution_primary direct
_atom_sites_solution_secondary difmap
_audit_creation_method SHELXL-2014/7
_cell_angle_alpha 90
_cell_angle_beta 90
_cell_angle_gamma 90
_cell_formula_units_Z 8
_cell_length_a 15.251(2)
_cell_length_b 10.6393(16)
_cell_length_c 19.017(3)
_cell_measurement_reflns_used 3807
_cell_measurement_temperature 296(2)
_cell_measurement_theta_max 25.05
_cell_measurement_theta_min 2.52
_cell_volume 3085.7(8)
_computing_cell_refinement 'Bruker SMART'
_computing_data_collection 'Bruker SMART APEX II'
_computing_data_reduction 'Bruker SAINT'
_computing_molecular_graphics SHELXTL
_computing_publication_material SHELXTL
_computing_structure_refinement 'SHELXL-2014/7 (Sheldrick, 2014)'
_computing_structure_solution 'SHELXL-2014/7 (Sheldrick, 2014)'
_diffrn_ambient_temperature 296(2)
_diffrn_detector_area_resol_mean 'fine-focus sealed tube'
_diffrn_measured_fraction_theta_full 0.997
_diffrn_measured_fraction_theta_max 0.997
_diffrn_measurement_device_type 'Bruker APEX II area detector'
_diffrn_measurement_method '\w scan'
_diffrn_radiation_type MoK\a
_diffrn_radiation_wavelength 0.71073
_diffrn_reflns_av_R_equivalents 0.0645
_diffrn_reflns_av_unetI/netI 0.0500
_diffrn_reflns_Laue_measured_fraction_full 0.997
_diffrn_reflns_Laue_measured_fraction_max 0.997
_diffrn_reflns_limit_h_max 18
_diffrn_reflns_limit_h_min -17
_diffrn_reflns_limit_k_max 12
_diffrn_reflns_limit_k_min -12
_diffrn_reflns_limit_l_max 17
_diffrn_reflns_limit_l_min -22
_diffrn_reflns_number 14906
_diffrn_reflns_point_group_measured_fraction_full 0.997
_diffrn_reflns_point_group_measured_fraction_max 0.997
_diffrn_reflns_theta_full 25.124
_diffrn_reflns_theta_max 25.124
_diffrn_reflns_theta_min 2.142
_exptl_absorpt_coefficient_mu 0.088
_exptl_absorpt_correction_type multi-scan
_exptl_absorpt_process_details SADABS
_exptl_crystal_colour colorless
_exptl_crystal_density_diffrn 1.315
_exptl_crystal_description block
_exptl_crystal_F_000 1280
_exptl_crystal_size_max 0.300
_exptl_crystal_size_mid 0.200
_exptl_crystal_size_min 0.200
_exptl_transmission_factor_max 0.7452
_exptl_transmission_factor_min 0.3962
_refine_diff_density_max 0.328
_refine_diff_density_min -0.134
_refine_diff_density_rms 0.034
_refine_ls_extinction_coef 0.0092(16)
_refine_ls_extinction_expression Fc^*^=kFc[1+0.001xFc^2^\l^3^/sin(2\q)]^-1/4^
_refine_ls_extinction_method 'SHELXL-2014/7 (Sheldrick 2014'
_refine_ls_goodness_of_fit_ref 1.001
_refine_ls_hydrogen_treatment constr
_refine_ls_matrix_type full
_refine_ls_number_parameters 209
_refine_ls_number_reflns 2749
_refine_ls_number_restraints 0
_refine_ls_restrained_S_all 1.001
_refine_ls_R_factor_all 0.0562
_refine_ls_R_factor_gt 0.0421
_refine_ls_shift/su_max 0.000
_refine_ls_shift/su_mean 0.000
_refine_ls_structure_factor_coef Fsqd
_refine_ls_weighting_details 'w=1/[\s^2^(Fo^2^)+(0.1000P)^2^+0.3123P] where P=(Fo^2^+2Fc^2^)/3'
_refine_ls_weighting_scheme calc
_refine_ls_wR_factor_gt 0.1342
_refine_ls_wR_factor_ref 0.1537
_reflns_Friedel_coverage 0.000
_reflns_number_gt 2127
_reflns_number_total 2749
_reflns_threshold_expression 'I > 2\s(I)'
_cod_data_source_file cs9b01193_si_003.cif
_cod_data_source_block 1
_cod_depositor_comments
;
The following automatic conversions were performed:

'_exptl_absorpt_correction_type' value 'Multi-scan' changed to
'multi-scan' according to
/home/data/users/saulius/crontab/automatic-downloads/rss-feeds/ACS/lib/dictionaries/cif_core.dic
dictionary named 'cif_core.dic' version 2.4.2 from 2011-04-26.

Automatic conversion script
Id: cif_fix_values 4973 2017-02-22 13:04:09Z antanas 

 Adding full bibliography for 4514415--4514418.cif.
;
_cod_original_cell_volume 3085.6(8)
_cod_database_code 4514417
_shelx_shelxl_version_number 2014/7
_shelx_space_group_comment
;
The symmetry employed for this shelxl refinement is uniquely defined
by the following loop, which should always be used as a source of
symmetry information in preference to the above space-group names.
They are only intended as comments.
;
_shelx_estimated_absorpt_t_min 0.974
_shelx_estimated_absorpt_t_max 0.983

loop_
_space_group_symop_operation_xyz
'x, y, z'
'-x+1/2, -y, z+1/2'
'-x, y+1/2, -z+1/2'
'x+1/2, -y+1/2, -z'
'-x, -y, -z'
'x-1/2, y, -z-1/2'
'x, -y-1/2, z-1/2'
'-x-1/2, y-1/2, z'

loop_
_atom_site_label
_atom_site_type_symbol
_atom_site_fract_x
_atom_site_fract_y
_atom_site_fract_z
_atom_site_U_iso_or_equiv
_atom_site_adp_type
_atom_site_occupancy
_atom_site_site_symmetry_order
_atom_site_calc_flag
_atom_site_refinement_flags_posn
_atom_site_refinement_flags_adp
C8 C 0.07687(11) 0.12080(16) 0.69885(8) 0.0425(4) Uani 1 1 d . .
C5 C 0.03693(11) 0.24703(16) 0.61019(8) 0.0438(4) Uani 1 1 d . .
C9 C 0.10020(12) 0.07065(17) 0.76825(9) 0.0488(5) Uani 1 1 d . .
C6 C 0.07610(10) 0.14014(15) 0.58127(8) 0.0408(4) Uani 1 1 d . .
C7 C 0.03829(11) 0.23189(17) 0.68455(9) 0.0462(4) Uani 1 1 d . .
H7 H 0.0164 0.2886 0.7174 0.055 Uiso 1 1 calc R U
C1 C 0.08119(12) 0.12220(17) 0.50924(9) 0.0489(5) Uani 1 1 d . .
H1 H 0.1064 0.0502 0.4903 0.059 Uiso 1 1 calc R U
C2 C 0.04768(13) 0.21468(19) 0.46711(9) 0.0568(5) Uani 1 1 d . .
H2 H 0.0501 0.2050 0.4185 0.068 Uiso 1 1 calc R U
C10 C 0.21164(13) -0.0430(2) 0.83011(11) 0.0629(6) Uani 1 1 d . .
H10 H 0.1679 -0.1053 0.8446 0.075 Uiso 1 1 calc R U
C4 C 0.00403(13) 0.33963(18) 0.56598(10) 0.0551(5) Uani 1 1 d . .
H4 H -0.0217 0.4117 0.5844 0.066 Uiso 1 1 calc R U
C3 C 0.01015(14) 0.32278(18) 0.49502(10) 0.0614(6) Uani 1 1 d . .
H3 H -0.0111 0.3845 0.4649 0.074 Uiso 1 1 calc R U
C14 C 0.23592(17) 0.0440(3) 0.88848(12) 0.0773(7) Uani 1 1 d . .
H14A H 0.2011 0.1202 0.8872 0.093 Uiso 1 1 calc R U
H14B H 0.2290 0.0039 0.9340 0.093 Uiso 1 1 calc R U
C12 C 0.36247(16) -0.0123(3) 0.82869(17) 0.0869(8) Uani 1 1 d . .
H12 H 0.4203 -0.0122 0.8133 0.104 Uiso 1 1 calc R U
C13 C 0.3297(2) 0.0702(3) 0.87285(17) 0.0923(9) Uani 1 1 d . .
H13 H 0.3613 0.1368 0.8920 0.111 Uiso 1 1 calc R U
C11 C 0.29739(14) -0.1036(3) 0.80692(14) 0.0788(7) Uani 1 1 d . .
H11A H 0.3064 -0.1837 0.8302 0.095 Uiso 1 1 calc R U
H11B H 0.2986 -0.1162 0.7564 0.095 Uiso 1 1 calc R U
O2 O 0.18275(8) 0.03066(14) 0.76911(6) 0.0554(4) Uani 1 1 d . .
O1 O 0.05165(9) 0.06958(15) 0.81781(7) 0.0691(5) Uani 1 1 d . .
N1 N 0.10190(9) 0.06299(13) 0.63641(7) 0.0420(4) Uani 1 1 d . .
N2 N 0.10136(10) -0.14250(14) 0.67604(8) 0.0533(4) Uani 1 1 d . .
N3 N 0.19006(11) -0.08095(16) 0.57976(9) 0.0616(5) Uani 1 1 d . .
C15 C 0.13283(11) -0.06106(16) 0.63041(9) 0.0440(4) Uani 1 1 d . .
C16 C 0.21858(15) -0.1990(2) 0.57506(12) 0.0727(7) Uani 1 1 d . .
H16 H 0.2587 -0.2188 0.5400 0.087 Uiso 1 1 calc R U
C18 C 0.13289(14) -0.25883(19) 0.66977(12) 0.0650(6) Uani 1 1 d . .
H18 H 0.1140 -0.3202 0.7011 0.078 Uiso 1 1 calc R U
C17 C 0.19191(15) -0.2910(2) 0.61889(13) 0.0729(6) Uani 1 1 d . .
H17 H 0.2128 -0.3728 0.6146 0.087 Uiso 1 1 calc R U

loop_
_atom_site_aniso_label
_atom_site_aniso_U_11
_atom_site_aniso_U_22
_atom_site_aniso_U_33
_atom_site_aniso_U_23
_atom_site_aniso_U_13
_atom_site_aniso_U_12
C8 0.0370(9) 0.0462(10) 0.0444(9) 0.0027(7) 0.0037(7) -0.0009(7)
C5 0.0438(10) 0.0389(9) 0.0487(10) 0.0015(7) 0.0038(7) -0.0014(7)
C9 0.0428(10) 0.0544(11) 0.0492(10) 0.0046(8) 0.0007(8) 0.0017(8)
C6 0.0367(8) 0.0401(9) 0.0455(9) 0.0034(7) 0.0027(7) -0.0021(7)
C7 0.0483(10) 0.0449(10) 0.0455(9) -0.0019(7) 0.0056(7) 0.0016(8)
C1 0.0519(10) 0.0469(10) 0.0478(9) -0.0021(8) 0.0037(8) 0.0019(8)
C2 0.0654(12) 0.0615(13) 0.0435(9) 0.0038(8) 0.0015(8) -0.0030(10)
C10 0.0479(11) 0.0705(14) 0.0701(13) 0.0174(10) -0.0057(9) -0.0031(10)
C4 0.0670(12) 0.0405(10) 0.0577(11) 0.0065(8) 0.0066(9) 0.0090(9)
C3 0.0755(14) 0.0508(12) 0.0578(11) 0.0156(9) -0.0029(9) 0.0069(10)
C14 0.0846(17) 0.0797(16) 0.0676(13) 0.0122(11) -0.0132(12) 0.0006(13)
C12 0.0483(13) 0.103(2) 0.110(2) 0.0445(17) -0.0099(13) -0.0008(14)
C13 0.0786(18) 0.0861(19) 0.112(2) 0.0325(17) -0.0382(16) -0.0265(16)
C11 0.0574(14) 0.0788(16) 0.1002(18) 0.0157(13) -0.0002(11) 0.0106(12)
O2 0.0396(7) 0.0739(9) 0.0527(7) 0.0131(6) -0.0028(5) 0.0018(6)
O1 0.0586(9) 0.0962(12) 0.0525(8) 0.0187(7) 0.0142(7) 0.0170(8)
N1 0.0386(8) 0.0413(8) 0.0460(8) 0.0028(6) 0.0024(6) 0.0035(6)
N2 0.0474(9) 0.0457(9) 0.0667(10) 0.0097(7) 0.0032(7) 0.0027(7)
N3 0.0584(10) 0.0567(10) 0.0697(10) 0.0052(8) 0.0148(8) 0.0176(8)
C15 0.0349(9) 0.0447(10) 0.0525(10) 0.0012(7) -0.0007(7) 0.0052(7)
C16 0.0682(14) 0.0666(15) 0.0834(14) -0.0013(12) 0.0132(11) 0.0279(11)
C18 0.0590(13) 0.0468(11) 0.0892(15) 0.0131(10) -0.0036(11) 0.0037(10)
C17 0.0665(14) 0.0503(12) 0.1018(16) -0.0013(12) -0.0045(12) 0.0200(11)

loop_
_atom_type_symbol
_atom_type_description
_atom_type_scat_dispersion_real
_atom_type_scat_dispersion_imag
_atom_type_scat_source
C C 0.0033 0.0016 'International Tables Vol C Tables 4.2.6.8 and 6.1.1.4'
H H 0.0000 0.0000 'International Tables Vol C Tables 4.2.6.8 and 6.1.1.4'
N N 0.0061 0.0033 'International Tables Vol C Tables 4.2.6.8 and 6.1.1.4'
O O 0.0106 0.0060 'International Tables Vol C Tables 4.2.6.8 and 6.1.1.4'

loop_
_geom_angle_atom_site_label_1
_geom_angle_atom_site_label_2
_geom_angle_atom_site_label_3
_geom_angle
C7 C8 N1 109.59(14)
C7 C8 C9 127.31(15)
N1 C8 C9 122.72(15)
C4 C5 C6 119.56(16)
C4 C5 C7 133.39(16)
C6 C5 C7 107.02(14)
O1 C9 O2 124.92(16)
O1 C9 C8 124.12(16)
O2 C9 C8 110.92(14)
C1 C6 N1 130.50(16)
C1 C6 C5 121.69(15)
N1 C6 C5 107.75(14)
C8 C7 C5 107.82(15)
C8 C7 H7 126.1
C5 C7 H7 126.1
C2 C1 C6 117.33(17)
C2 C1 H1 121.3
C6 C1 H1 121.3
C1 C2 C3 121.69(17)
C1 C2 H2 119.2
C3 C2 H2 119.2
O2 C10 C14 109.35(19)
O2 C10 C11 104.77(17)
C14 C10 C11 105.36(18)
O2 C10 H10 112.3
C14 C10 H10 112.3
C11 C10 H10 112.3
C3 C4 C5 118.73(17)
C3 C4 H4 120.6
C5 C4 H4 120.6
C4 C3 C2 120.97(17)
C4 C3 H3 119.5
C2 C3 H3 119.5
C13 C14 C10 101.9(2)
C13 C14 H14A 111.4
C10 C14 H14A 111.4
C13 C14 H14B 111.4
C10 C14 H14B 111.4
H14A C14 H14B 109.3
C13 C12 C11 111.7(2)
C13 C12 H12 124.1
C11 C12 H12 124.1
C12 C13 C14 111.6(2)
C12 C13 H13 124.2
C14 C13 H13 124.2
C12 C11 C10 102.8(2)
C12 C11 H11A 111.2
C10 C11 H11A 111.2
C12 C11 H11B 111.2
C10 C11 H11B 111.2
H11A C11 H11B 109.1
C9 O2 C10 117.71(14)
C6 N1 C8 107.79(14)
C6 N1 C15 126.05(14)
C8 N1 C15 125.21(14)
C15 N2 C18 114.86(17)
C15 N3 C16 114.65(18)
N3 C15 N2 128.15(17)
N3 C15 N1 115.63(16)
N2 C15 N1 116.22(15)
N3 C16 C17 123.0(2)
N3 C16 H16 118.5
C17 C16 H16 118.5
N2 C18 C17 122.3(2)
N2 C18 H18 118.9
C17 C18 H18 118.9
C16 C17 C18 117.0(2)
C16 C17 H17 121.5
C18 C17 H17 121.5

loop_
_geom_bond_atom_site_label_1
_geom_bond_atom_site_label_2
_geom_bond_distance
C8 C7 1.348(2)
C8 N1 1.391(2)
C8 C9 1.467(2)
C5 C4 1.389(2)
C5 C6 1.397(2)
C5 C7 1.423(2)
C9 O1 1.199(2)
C9 O2 1.329(2)
C6 C1 1.385(2)
C6 N1 1.389(2)
C7 H7 0.9300
C1 C2 1.368(3)
C1 H1 0.9300
C2 C3 1.390(3)
C2 H2 0.9300
C10 O2 1.468(2)
C10 C14 1.492(3)
C10 C11 1.523(3)
C10 H10 0.9800
C4 C3 1.364(3)
C4 H4 0.9300
C3 H3 0.9300
C14 C13 1.488(4)
C14 H14A 0.9700
C14 H14B 0.9700
C12 C13 1.314(4)
C12 C11 1.449(4)
C12 H12 0.9300
C13 H13 0.9300
C11 H11A 0.9700
C11 H11B 0.9700
N1 C15 1.406(2)
N2 C15 1.317(2)
N2 C18 1.333(2)
N3 C15 1.317(2)
N3 C16 1.332(3)
C16 C17 1.349(3)
C16 H16 0.9300
C18 C17 1.365(3)
C18 H18 0.9300
C17 H17 0.9300

loop_
_geom_torsion_atom_site_label_1
_geom_torsion_atom_site_label_2
_geom_torsion_atom_site_label_3
_geom_torsion_atom_site_label_4
_geom_torsion
C7 C8 C9 O1 47.8(3)
N1 C8 C9 O1 -140.00(19)
C7 C8 C9 O2 -130.27(19)
N1 C8 C9 O2 42.0(2)
C4 C5 C6 C1 -1.6(2)
C7 C5 C6 C1 176.64(15)
C4 C5 C6 N1 -179.22(15)
C7 C5 C6 N1 -0.94(18)
N1 C8 C7 C5 0.71(19)
C9 C8 C7 C5 173.78(16)
C4 C5 C7 C8 178.09(19)
C6 C5 C7 C8 0.15(19)
N1 C6 C1 C2 178.15(17)
C5 C6 C1 C2 1.2(3)
C6 C1 C2 C3 0.2(3)
C6 C5 C4 C3 0.7(3)
C7 C5 C4 C3 -177.05(19)
C5 C4 C3 C2 0.7(3)
C1 C2 C3 C4 -1.1(3)
O2 C10 C14 C13 -87.6(2)
C11 C10 C14 C13 24.5(2)
C11 C12 C13 C14 1.1(3)
C10 C14 C13 C12 -16.6(3)
C13 C12 C11 C10 14.6(3)
O2 C10 C11 C12 91.0(2)
C14 C10 C11 C12 -24.3(2)
O1 C9 O2 C10 13.0(3)
C8 C9 O2 C10 -169.03(16)
C14 C10 O2 C9 -82.5(2)
C11 C10 O2 C9 164.94(17)
C1 C6 N1 C8 -175.92(17)
C5 C6 N1 C8 1.36(18)
C1 C6 N1 C15 -6.7(3)
C5 C6 N1 C15 170.64(16)
C7 C8 N1 C6 -1.30(19)
C9 C8 N1 C6 -174.75(15)
C7 C8 N1 C15 -170.69(16)
C9 C8 N1 C15 15.9(3)
C16 N3 C15 N2 0.2(3)
C16 N3 C15 N1 179.91(17)
C18 N2 C15 N3 0.8(3)
C18 N2 C15 N1 -178.99(16)
C6 N1 C15 N3 44.0(2)
C8 N1 C15 N3 -148.50(17)
C6 N1 C15 N2 -136.18(17)
C8 N1 C15 N2 31.3(2)
C15 N3 C16 C17 -0.6(3)
C15 N2 C18 C17 -1.3(3)
N3 C16 C17 C18 0.1(4)
N2 C18 C17 C16 0.9(3)
